data_7000679
loop_
_publ_author_name
'Zhang, Jie'
'Han, Fuyan'
'Han, Yanan'
'Chen, Zhenxia'
'Zhou, Xigeng'

_publ_section_title
;
 Synthesis and structures of titanium and yttrium complexes with
 N,N&#x2032;-tetramethylguanidinate ligands: different reactivity of
 the M--N bonds toward phenyl isocyanate
;
_journal_issue 10
_journal_name_full 'Dalton Transactions'
_journal_page_first 1806
_journal_page_last 1811
_journal_paper_doi 10.1039/b817776g
_journal_year 2009
_chemical_formula_sum 'C15 H29 Cl N6 Ti'
_chemical_formula_weight 376.79
_chemical_name_systematic
;
?
;
_space_group_IT_number 14
_symmetry_cell_setting monoclinic
_symmetry_space_group_name_Hall '-P 2yn'
_symmetry_space_group_name_H-M 'P 1 21/n 1'
_atom_sites_solution_hydrogens geom
_atom_sites_solution_primary direct
_atom_sites_solution_secondary difmap
_audit_creation_method SHELXL-97
_cell_angle_alpha 90.00
_cell_angle_beta 91.004(7)
_cell_angle_gamma 90.00
_cell_formula_units_Z 4
_cell_length_a 8.225(4)
_cell_length_b 14.125(6)
_cell_length_c 16.190(7)
_cell_measurement_reflns_used 777
_cell_measurement_temperature 293(2)
_cell_measurement_theta_max 22.705
_cell_measurement_theta_min 2.758
_cell_volume 1880.6(15)
_computing_cell_refinement 'Bruker SMART'
_computing_data_collection 'Bruker SMART'
_computing_data_reduction 'Bruker SHELXTL'
_computing_molecular_graphics 'Bruker SHELXTL'
_computing_publication_material 'Bruker SHELXTL'
_computing_structure_refinement 'SHELXL-97 (Sheldrick, 1997)'
_computing_structure_solution 'SHELXS-97 (Sheldrick, 1990)'
_diffrn_ambient_temperature 293(2)
_diffrn_measured_fraction_theta_full 0.996
_diffrn_measured_fraction_theta_max 0.996
_diffrn_measurement_device_type 'CCD area detector'
_diffrn_measurement_method 'phi and omega scans'
_diffrn_radiation_monochromator graphite
_diffrn_radiation_source 'fine-focus sealed tube'
_diffrn_radiation_type MoK\a
_diffrn_radiation_wavelength 0.71073
_diffrn_reflns_av_R_equivalents 0.0362
_diffrn_reflns_av_sigmaI/netI 0.0496
_diffrn_reflns_limit_h_max 10
_diffrn_reflns_limit_h_min -10
_diffrn_reflns_limit_k_max 17
_diffrn_reflns_limit_k_min -16
_diffrn_reflns_limit_l_max 15
_diffrn_reflns_limit_l_min -19
_diffrn_reflns_number 8457
_diffrn_reflns_theta_full 26.01
_diffrn_reflns_theta_max 26.01
_diffrn_reflns_theta_min 1.91
_diffrn_standards_decay_% 4.04
_exptl_absorpt_coefficient_mu 0.605
_exptl_absorpt_correction_T_max 0.9419
_exptl_absorpt_correction_T_min 0.9147
_exptl_absorpt_correction_type multi-scan
_exptl_crystal_density_diffrn 1.331
_exptl_crystal_density_method 'not measured'
_exptl_crystal_F_000 800
_exptl_crystal_size_max 0.15
_exptl_crystal_size_mid 0.10
_exptl_crystal_size_min 0.10
_refine_diff_density_max 0.468
_refine_diff_density_min -0.287
_refine_diff_density_rms 0.064
_refine_ls_extinction_method none
_refine_ls_goodness_of_fit_ref 1.124
_refine_ls_hydrogen_treatment mixed
_refine_ls_matrix_type full
_refine_ls_number_parameters 208
_refine_ls_number_reflns 3680
_refine_ls_number_restraints 0
_refine_ls_restrained_S_all 1.124
_refine_ls_R_factor_all 0.0880
_refine_ls_R_factor_gt 0.0605
_refine_ls_shift/su_max 0.000
_refine_ls_shift/su_mean 0.000
_refine_ls_structure_factor_coef Fsqd
_refine_ls_weighting_details 'calc w=1/[\s^2^(Fo^2^)+(0.0643P)^2^+1.9232P] where P=(Fo^2^+2Fc^2^)/3'
_refine_ls_weighting_scheme calc
_refine_ls_wR_factor_gt 0.1545
_refine_ls_wR_factor_ref 0.1673
_reflns_number_gt 2624
_reflns_number_total 3680
_reflns_threshold_expression >2sigma(I)
_cod_data_source_file b817776g.txt
_cod_data_source_block f50315b
_cod_depositor_comments
;
The following automatic conversions were performed:
'_symmetry_cell_setting' value 'Monoclinic' changed to 'monoclinic'
according to '/home/saulius/struct/CIF-dictionaries/cif_core.dic'
dictionary named 'cif_core.dic' version 2.4.1 from 2010-06-29.

Automatic conversion script
Id: cif_fix_enum 1527 2010-12-29 10:47:43Z saulius 
;
_cod_original_cell_volume 1880.7(15)
_cod_original_sg_symbol_H-M P2(1)/n
_cod_database_code 7000679

loop_
_symmetry_equiv_pos_as_xyz
'x, y, z'
'-x+1/2, y+1/2, -z+1/2'
'-x, -y, -z'
'x-1/2, -y-1/2, z-1/2'

loop_
_atom_site_label
_atom_site_type_symbol
_atom_site_fract_x
_atom_site_fract_y
_atom_site_fract_z
_atom_site_U_iso_or_equiv
_atom_site_adp_type
_atom_site_occupancy
_atom_site_symmetry_multiplicity
_atom_site_calc_flag
_atom_site_refinement_flags
_atom_site_disorder_assembly
_atom_site_disorder_group
Ti1 Ti 0.00013(8) 0.24342(5) 0.89215(4) 0.0334(2) Uani 1 1 d . . .
Cl1 Cl -0.28735(13) 0.24223(9) 0.90000(8) 0.0618(4) Uani 1 1 d . . .
N1 N 0.0352(4) 0.1661(2) 0.80515(19) 0.0419(8) Uani 1 1 d . . .
N2 N 0.2340(5) 0.1278(3) 0.7120(2) 0.0531(9) Uani 1 1 d . . .
N3 N -0.0369(5) 0.1224(3) 0.6726(2) 0.0508(9) Uani 1 1 d . . .
N4 N 0.0659(4) 0.1793(2) 0.98408(19) 0.0413(8) Uani 1 1 d . . .
N5 N 0.2741(4) 0.1242(3) 1.0701(2) 0.0507(9) Uani 1 1 d . . .
N6 N 0.0057(4) 0.0976(3) 1.1026(2) 0.0495(9) Uani 1 1 d . . .
C1 C -0.0315(7) 0.3988(3) 0.8338(3) 0.0623(13) Uani 1 1 d . . .
H1A H -0.1197 0.4196 0.7966 0.075 Uiso 1 1 calc R . .
C2 C 0.1185(7) 0.3651(3) 0.8104(3) 0.0667(15) Uani 1 1 d . . .
H2A H 0.1544 0.3579 0.7534 0.080 Uiso 1 1 calc R . .
C3 C 0.2160(6) 0.3518(3) 0.8812(4) 0.0658(14) Uani 1 1 d . . .
H3A H 0.3323 0.3368 0.8827 0.079 Uiso 1 1 calc R . .
C4 C 0.1239(7) 0.3834(3) 0.9470(3) 0.0638(14) Uani 1 1 d . . .
H4A H 0.1642 0.3911 1.0039 0.077 Uiso 1 1 calc R . .
C5 C -0.0257(7) 0.4095(3) 0.9188(3) 0.0603(13) Uani 1 1 d . . .
H5A H -0.1104 0.4388 0.9520 0.072 Uiso 1 1 calc R . .
C6 C 0.0766(5) 0.1398(3) 0.7327(2) 0.0407(9) Uani 1 1 d . . .
C7 C 0.3575(6) 0.1238(4) 0.7769(3) 0.0645(13) Uani 1 1 d . . .
H7A H 0.3068 0.1123 0.8289 0.097 Uiso 1 1 calc R . .
H7B H 0.4150 0.1829 0.7793 0.097 Uiso 1 1 calc R . .
H7C H 0.4324 0.0736 0.7655 0.097 Uiso 1 1 calc R . .
C8 C 0.2956(7) 0.1456(4) 0.6308(3) 0.0720(15) Uani 1 1 d . . .
H8A H 0.2068 0.1474 0.5916 0.108 Uiso 1 1 calc R . .
H8B H 0.3695 0.0960 0.6161 0.108 Uiso 1 1 calc R . .
H8C H 0.3516 0.2052 0.6305 0.108 Uiso 1 1 calc R . .
C9 C -0.2033(6) 0.1479(4) 0.6892(3) 0.0661(14) Uani 1 1 d . . .
H9A H -0.2048 0.1995 0.7278 0.099 Uiso 1 1 calc R . .
H9B H -0.2587 0.0945 0.7121 0.099 Uiso 1 1 calc R . .
H9C H -0.2570 0.1667 0.6387 0.099 Uiso 1 1 calc R . .
C10 C -0.0202(7) 0.0444(4) 0.6142(3) 0.0737(16) Uani 1 1 d . . .
H10A H 0.0930 0.0319 0.6058 0.111 Uiso 1 1 calc R . .
H10B H -0.0714 0.0612 0.5625 0.111 Uiso 1 1 calc R . .
H10C H -0.0712 -0.0112 0.6359 0.111 Uiso 1 1 calc R . .
C11 C 0.1137(5) 0.1360(3) 1.0494(2) 0.0377(9) Uani 1 1 d . . .
C12 C 0.3926(6) 0.1775(5) 1.0249(3) 0.0713(15) Uani 1 1 d . . .
H12A H 0.3443 0.2353 1.0051 0.107 Uiso 1 1 calc R . .
H12B H 0.4287 0.1407 0.9788 0.107 Uiso 1 1 calc R . .
H12C H 0.4837 0.1920 1.0605 0.107 Uiso 1 1 calc R . .
C13 C 0.3329(7) 0.0345(4) 1.1038(3) 0.0714(15) Uani 1 1 d . . .
H13A H 0.2471 0.0039 1.1330 0.107 Uiso 1 1 calc R . .
H13B H 0.4229 0.0460 1.1410 0.107 Uiso 1 1 calc R . .
H13C H 0.3675 -0.0055 1.0595 0.107 Uiso 1 1 calc R . .
C14 C 0.0351(7) 0.0965(4) 1.1909(3) 0.0650(14) Uani 1 1 d . . .
H14A H 0.1493 0.1041 1.2022 0.097 Uiso 1 1 calc R . .
H14B H -0.0009 0.0372 1.2131 0.097 Uiso 1 1 calc R . .
H14C H -0.0237 0.1473 1.2160 0.097 Uiso 1 1 calc R . .
C15 C -0.1591(6) 0.0861(4) 1.0762(3) 0.0712(15) Uani 1 1 d . . .
H15A H -0.1656 0.0877 1.0170 0.107 Uiso 1 1 calc R . .
H15B H -0.2237 0.1363 1.0984 0.107 Uiso 1 1 calc R . .
H15C H -0.1991 0.0263 1.0955 0.107 Uiso 1 1 calc R . .

loop_
_atom_site_aniso_label
_atom_site_aniso_U_11
_atom_site_aniso_U_22
_atom_site_aniso_U_33
_atom_site_aniso_U_23
_atom_site_aniso_U_13
_atom_site_aniso_U_12
Ti1 0.0357(4) 0.0361(4) 0.0284(3) 0.0016(3) 0.0019(3) -0.0020(3)
Cl1 0.0363(6) 0.0825(9) 0.0668(8) 0.0042(6) 0.0045(5) 0.0008(6)
N1 0.043(2) 0.0476(19) 0.0348(17) -0.0067(15) -0.0003(14) 0.0011(16)
N2 0.046(2) 0.067(2) 0.047(2) -0.0044(18) 0.0058(17) 0.0087(19)
N3 0.055(2) 0.060(2) 0.0370(19) -0.0118(17) -0.0041(16) 0.0115(18)
N4 0.0375(19) 0.0488(19) 0.0376(18) 0.0030(15) 0.0008(14) -0.0034(15)
N5 0.039(2) 0.067(2) 0.046(2) 0.0072(18) -0.0031(16) 0.0074(18)
N6 0.050(2) 0.061(2) 0.0370(19) 0.0118(17) -0.0016(15) -0.0100(18)
C1 0.079(4) 0.051(3) 0.057(3) 0.018(2) -0.009(3) -0.005(3)
C2 0.090(4) 0.056(3) 0.055(3) 0.007(2) 0.021(3) -0.021(3)
C3 0.051(3) 0.050(3) 0.096(4) 0.005(3) 0.004(3) -0.016(2)
C4 0.084(4) 0.049(3) 0.058(3) 0.000(2) -0.019(3) -0.016(3)
C5 0.077(4) 0.039(2) 0.065(3) -0.005(2) 0.004(3) 0.003(2)
C6 0.048(3) 0.035(2) 0.038(2) 0.0009(16) -0.0006(18) 0.0037(18)
C7 0.045(3) 0.078(3) 0.070(3) -0.009(3) -0.005(2) 0.009(3)
C8 0.070(4) 0.086(4) 0.060(3) 0.002(3) 0.023(3) 0.003(3)
C9 0.048(3) 0.092(4) 0.058(3) -0.011(3) -0.013(2) 0.013(3)
C10 0.085(4) 0.078(4) 0.057(3) -0.032(3) -0.014(3) 0.015(3)
C11 0.044(2) 0.039(2) 0.0310(19) -0.0009(16) 0.0020(16) -0.0007(17)
C12 0.035(3) 0.107(4) 0.073(3) 0.006(3) 0.002(2) -0.003(3)
C13 0.078(4) 0.078(4) 0.058(3) -0.004(3) -0.011(3) 0.033(3)
C14 0.076(4) 0.081(4) 0.038(2) 0.013(2) 0.003(2) -0.004(3)
C15 0.058(3) 0.091(4) 0.065(3) 0.018(3) -0.002(2) -0.030(3)

loop_
_atom_type_symbol
_atom_type_description
_atom_type_scat_dispersion_real
_atom_type_scat_dispersion_imag
_atom_type_scat_source
C C 0.0033 0.0016 'International Tables Vol C Tables 4.2.6.8 and 6.1.1.4'
H H 0.0000 0.0000 'International Tables Vol C Tables 4.2.6.8 and 6.1.1.4'
N N 0.0061 0.0033 'International Tables Vol C Tables 4.2.6.8 and 6.1.1.4'
Cl Cl 0.1484 0.1585 'International Tables Vol C Tables 4.2.6.8 and 6.1.1.4'
Ti Ti 0.2776 0.4457 'International Tables Vol C Tables 4.2.6.8 and 6.1.1.4'

loop_
_geom_angle_atom_site_label_1
_geom_angle_atom_site_label_2
_geom_angle_atom_site_label_3
_geom_angle
_geom_angle_site_symmetry_1
_geom_angle_site_symmetry_3
_geom_angle_publ_flag
N1 Ti1 N4 106.71(16) . . ?
N1 Ti1 C3 101.73(18) . . ?
N4 Ti1 C3 99.93(18) . . ?
N1 Ti1 Cl1 102.13(12) . . ?
N4 Ti1 Cl1 103.62(11) . . ?
C3 Ti1 Cl1 139.74(14) . . ?
N1 Ti1 C2 86.05(18) . . ?
N4 Ti1 C2 134.02(19) . . ?
C3 Ti1 C2 34.32(19) . . ?
Cl1 Ti1 C2 116.85(16) . . ?
N1 Ti1 C4 135.76(18) . . ?
N4 Ti1 C4 89.39(16) . . ?
C3 Ti1 C4 34.12(18) . . ?
Cl1 Ti1 C4 113.91(15) . . ?
C2 Ti1 C4 55.57(18) . . ?
N1 Ti1 C5 138.34(17) . . ?
N4 Ti1 C5 111.53(17) . . ?
C3 Ti1 C5 56.33(19) . . ?
Cl1 Ti1 C5 84.59(14) . . ?
C2 Ti1 C5 55.44(18) . . ?
C4 Ti1 C5 32.94(18) . . ?
N1 Ti1 C1 105.25(17) . . ?
N4 Ti1 C1 143.78(17) . . ?
C3 Ti1 C1 56.80(19) . . ?
Cl1 Ti1 C1 85.77(14) . . ?
C2 Ti1 C1 33.52(18) . . ?
C4 Ti1 C1 55.41(18) . . ?
C5 Ti1 C1 33.55(17) . . ?
C6 N1 Ti1 159.3(3) . . ?
C6 N2 C8 123.9(4) . . ?
C6 N2 C7 119.1(4) . . ?
C8 N2 C7 114.6(4) . . ?
C6 N3 C9 117.6(3) . . ?
C6 N3 C10 121.9(4) . . ?
C9 N3 C10 114.1(4) . . ?
C11 N4 Ti1 178.6(3) . . ?
C11 N5 C12 118.0(4) . . ?
C11 N5 C13 120.7(4) . . ?
C12 N5 C13 114.9(4) . . ?
C11 N6 C15 118.9(4) . . ?
C11 N6 C14 122.1(4) . . ?
C15 N6 C14 115.9(4) . . ?
C2 C1 C5 107.1(5) . . ?
C2 C1 Ti1 72.7(3) . . ?
C5 C1 Ti1 73.0(3) . . ?
C1 C2 C3 108.9(5) . . ?
C1 C2 Ti1 73.8(3) . . ?
C3 C2 Ti1 71.5(3) . . ?
C4 C3 C2 105.8(5) . . ?
C4 C3 Ti1 74.3(3) . . ?
C2 C3 Ti1 74.2(3) . . ?
C5 C4 C3 109.4(5) . . ?
C5 C4 Ti1 73.8(3) . . ?
C3 C4 Ti1 71.6(3) . . ?
C4 C5 C1 108.7(5) . . ?
C4 C5 Ti1 73.3(3) . . ?
C1 C5 Ti1 73.5(3) . . ?
N1 C6 N2 122.2(4) . . ?
N1 C6 N3 121.1(4) . . ?
N2 C6 N3 116.7(4) . . ?
N4 C11 N6 121.3(4) . . ?
N4 C11 N5 123.0(4) . . ?
N6 C11 N5 115.7(4) . . ?

loop_
_geom_bond_atom_site_label_1
_geom_bond_atom_site_label_2
_geom_bond_distance
_geom_bond_site_symmetry_2
_geom_bond_publ_flag
Ti1 N1 1.809(3) . ?
Ti1 N4 1.817(3) . ?
Ti1 C3 2.354(5) . ?
Ti1 Cl1 2.3702(16) . ?
Ti1 C2 2.388(5) . ?
Ti1 C4 2.388(5) . ?
Ti1 C5 2.395(5) . ?
Ti1 C1 2.401(5) . ?
N1 C6 1.283(5) . ?
N2 C6 1.354(5) . ?
N2 C8 1.439(6) . ?
N2 C7 1.450(6) . ?
N3 C6 1.359(5) . ?
N3 C9 1.445(6) . ?
N3 C10 1.460(6) . ?
N4 C11 1.277(5) . ?
N5 C11 1.366(5) . ?
N5 C12 1.441(6) . ?
N5 C13 1.459(6) . ?
N6 C11 1.362(5) . ?
N6 C15 1.424(6) . ?
N6 C14 1.445(5) . ?
C1 C2 1.381(8) . ?
C1 C5 1.384(7) . ?
C2 C3 1.400(8) . ?
C3 C4 1.392(7) . ?
C4 C5 1.356(7) . ?
